data_4348889
loop_
_publ_author_name
'Hung, Ling-Ling'
'Lam, Wai Han'
'Wong, Keith Man-Chung'
'Cheng, Eddie Chung-Chin'
'Zhu, Nianyong'
'Yam, Vivian Wing-Wah'

_publ_section_title
;
 Synthesis, luminescence and electrochemical properties of luminescent
 dinuclear mixed-valence gold complexes with alkynyl bridges
;
_journal_issue 5
_journal_name_full 'Inorganic Chemistry Frontiers'
_journal_page_first 453
_journal_paper_doi 10.1039/C5QI00017C
_journal_volume 2
_journal_year 2015
_chemical_formula_moiety 'C47 H42 Au2 N P'
_chemical_formula_sum 'C47 H42 Au2 N P'
_chemical_formula_weight 1045.72
_space_group_IT_number 14
_space_group_name_Hall '-P 2ybc'
_space_group_name_H-M_alt 'P 1 21/c 1'
_symmetry_cell_setting monoclinic
_symmetry_Int_Tables_number 14
_symmetry_space_group_name_Hall '-P 2ybc'
_symmetry_space_group_name_H-M 'P 1 21/c 1'
_atom_sites_solution_hydrogens geom
_atom_sites_solution_primary direct
_atom_sites_solution_secondary difmap
_audit_creation_method SHELXL-97
_audit_update_record
;
2015-01-30 deposited with the CCDC.
2015-03-03 downloaded from the CCDC.
;
_cell_angle_alpha 90.00
_cell_angle_beta 109.552(2)
_cell_angle_gamma 90.00
_cell_formula_units_Z 4
_cell_length_a 15.403(2)
_cell_length_b 16.197(2)
_cell_length_c 17.228(3)
_cell_measurement_reflns_used 23618
_cell_measurement_temperature 296(2)
_cell_measurement_theta_max 25.03
_cell_measurement_theta_min 2.74
_cell_volume 4050.2(10)
_computing_cell_refinement 'SMART (Bruker, 1998)'
_computing_data_collection 'SMART (Bruker, 1998)'
_computing_data_reduction 'SAINT (Bruker, 1998)'
_computing_publication_material 'SHELXL (Sheldrick, 2008)'
_computing_structure_refinement 'SHELXL (Sheldrick, 2008)'
_computing_structure_solution 'SHELXS (Sheldrick, 2008)'
_diffrn_ambient_temperature 296(2)
_diffrn_measured_fraction_theta_full 0.998
_diffrn_measured_fraction_theta_max 0.998
_diffrn_measurement_device_type 'Bruker SMART 1000 CCD'
_diffrn_measurement_method '\w scan'
_diffrn_radiation_monochromator graphite
_diffrn_radiation_source 'fine-focus sealed tube'
_diffrn_radiation_type MoK\a
_diffrn_radiation_wavelength 0.71073
_diffrn_reflns_av_R_equivalents 0.0769
_diffrn_reflns_av_sigmaI/netI 0.0527
_diffrn_reflns_limit_h_max 13
_diffrn_reflns_limit_h_min -18
_diffrn_reflns_limit_k_max 19
_diffrn_reflns_limit_k_min -19
_diffrn_reflns_limit_l_max 19
_diffrn_reflns_limit_l_min -20
_diffrn_reflns_number 23618
_diffrn_reflns_theta_full 25.03
_diffrn_reflns_theta_max 25.03
_diffrn_reflns_theta_min 2.74
_diffrn_standards_decay_% 0
_diffrn_standards_number 0
_exptl_absorpt_coefficient_mu 7.308
_exptl_absorpt_correction_T_max 0.2963
_exptl_absorpt_correction_T_min 0.0967
_exptl_absorpt_correction_type multi-scan
_exptl_absorpt_process_details 'SADABS (Sheldrick, 2008)'
_exptl_crystal_colour yellow
_exptl_crystal_density_diffrn 1.715
_exptl_crystal_density_method 'not measured'
_exptl_crystal_description block
_exptl_crystal_F_000 2016
_exptl_crystal_size_max 0.60
_exptl_crystal_size_mid 0.45
_exptl_crystal_size_min 0.22
_refine_diff_density_max 1.414
_refine_diff_density_min -1.101
_refine_diff_density_rms 0.120
_refine_ls_extinction_method none
_refine_ls_goodness_of_fit_ref 1.018
_refine_ls_hydrogen_treatment constr
_refine_ls_matrix_type full
_refine_ls_number_parameters 466
_refine_ls_number_reflns 7159
_refine_ls_number_restraints 0
_refine_ls_restrained_S_all 1.018
_refine_ls_R_factor_all 0.0499
_refine_ls_R_factor_gt 0.0340
_refine_ls_shift/su_max 0.001
_refine_ls_shift/su_mean 0.000
_refine_ls_structure_factor_coef Fsqd
_refine_ls_weighting_details 'calc w=1/[\s^2^(Fo^2^)+(0.0546P)^2^+0.0000P] where P=(Fo^2^+2Fc^2^)/3'
_refine_ls_weighting_scheme calc
_refine_ls_wR_factor_gt 0.0876
_refine_ls_wR_factor_ref 0.0967
_reflns_number_gt 5558
_reflns_number_total 7159
_reflns_threshold_expression I>2\s(I)
_cod_data_source_file c5qi00017c2.cif
_cod_data_source_block shelxl
_cod_original_cell_volume 4050.3(10)
_cod_original_sg_symbol_H-M 'P 21/c'
_cod_database_code 4348889

loop_
_symmetry_equiv_pos_as_xyz
'x, y, z'
'-x, y+1/2, -z+1/2'
'-x, -y, -z'
'x, -y-1/2, z-1/2'

loop_
_atom_site_label
_atom_site_type_symbol
_atom_site_fract_x
_atom_site_fract_y
_atom_site_fract_z
_atom_site_U_iso_or_equiv
_atom_site_adp_type
_atom_site_occupancy
_atom_site_symmetry_multiplicity
_atom_site_calc_flag
_atom_site_refinement_flags
Au1 Au 0.369921(17) 0.228394(14) 0.199972(14) 0.04906(10) Uani 1 1 d .
Au2 Au 0.185276(18) 0.602265(14) 0.368744(14) 0.05110(10) Uani 1 1 d .
P1 P 0.10372(12) 0.68726(10) 0.42399(9) 0.0515(4) Uani 1 1 d .
N1 N 0.4027(4) 0.1253(3) 0.1520(4) 0.0573(14) Uani 1 1 d .
C1 C 0.2931(5) 0.2504(4) 0.0769(4) 0.0560(16) Uani 1 1 d .
C2 C 0.2406(5) 0.3163(4) 0.0396(4) 0.0583(17) Uani 1 1 d .
H2 H 0.2311 0.3588 0.0722 0.070 Uiso 1 1 calc R
C3 C 0.2010(6) 0.3220(4) -0.0452(4) 0.069(2) Uani 1 1 d .
C4 C 0.2181(7) 0.2580(5) -0.0923(5) 0.081(2) Uani 1 1 d .
H4 H 0.1942 0.2616 -0.1494 0.097 Uiso 1 1 calc R
C5 C 0.2678(6) 0.1912(5) -0.0576(5) 0.076(2) Uani 1 1 d .
H5 H 0.2752 0.1484 -0.0908 0.091 Uiso 1 1 calc R
C6 C 0.3080(5) 0.1858(4) 0.0269(4) 0.0620(18) Uani 1 1 d .
C7 C 0.3646(5) 0.1162(4) 0.0691(5) 0.0650(19) Uani 1 1 d .
C8 C 0.3870(6) 0.0433(5) 0.0349(6) 0.080(2) Uani 1 1 d .
H8 H 0.3637 0.0339 -0.0216 0.096 Uiso 1 1 calc R
C9 C 0.4440(6) -0.0136(5) 0.0867(6) 0.089(3) Uani 1 1 d .
H9 H 0.4581 -0.0619 0.0643 0.106 Uiso 1 1 calc R
C10 C 0.4803(6) -0.0018(5) 0.1691(6) 0.085(3) Uani 1 1 d .
H10 H 0.5193 -0.0411 0.2025 0.102 Uiso 1 1 calc R
C11 C 0.4586(5) 0.0703(4) 0.2036(5) 0.0654(19) Uani 1 1 d .
C12 C 0.4914(5) 0.0980(4) 0.2894(5) 0.0632(19) Uani 1 1 d .
C13 C 0.5531(6) 0.0546(5) 0.3523(6) 0.079(2) Uani 1 1 d .
H13 H 0.5769 0.0051 0.3408 0.095 Uiso 1 1 calc R
C14 C 0.5802(6) 0.0827(5) 0.4320(5) 0.079(2) Uani 1 1 d .
H14 H 0.6217 0.0518 0.4734 0.095 Uiso 1 1 calc R
C15 C 0.5469(5) 0.1568(4) 0.4519(4) 0.0637(18) Uani 1 1 d .
C16 C 0.4845(5) 0.2014(4) 0.3871(4) 0.0587(17) Uani 1 1 d .
H16 H 0.4616 0.2512 0.3991 0.070 Uiso 1 1 calc R
C17 C 0.4562(5) 0.1747(4) 0.3072(4) 0.0541(16) Uani 1 1 d .
C18 C 0.5733(5) 0.1854(5) 0.5422(4) 0.070(2) Uani 1 1 d .
C19 C 0.6698(8) 0.1566(9) 0.5941(6) 0.144(5) Uani 1 1 d .
H19A H 0.6691 0.0981 0.6028 0.215 Uiso 1 1 calc R
H19B H 0.6886 0.1845 0.6462 0.215 Uiso 1 1 calc R
H19C H 0.7123 0.1692 0.5657 0.215 Uiso 1 1 calc R
C20 C 0.5042(9) 0.1499(7) 0.5774(7) 0.127(4) Uani 1 1 d .
H20A H 0.5084 0.0907 0.5782 0.191 Uiso 1 1 calc R
H20B H 0.4433 0.1663 0.5439 0.191 Uiso 1 1 calc R
H20C H 0.5167 0.1700 0.6325 0.191 Uiso 1 1 calc R
C21 C 0.5725(8) 0.2795(5) 0.5487(6) 0.105(4) Uani 1 1 d .
H21A H 0.5959 0.2955 0.6056 0.158 Uiso 1 1 calc R
H21B H 0.5106 0.2993 0.5244 0.158 Uiso 1 1 calc R
H21C H 0.6106 0.3028 0.5201 0.158 Uiso 1 1 calc R
C22 C 0.1432(7) 0.3957(5) -0.0875(5) 0.083(3) Uani 1 1 d .
C23 C 0.1342(10) 0.4610(6) -0.0269(6) 0.134(5) Uani 1 1 d .
H23A H 0.1003 0.5074 -0.0568 0.200 Uiso 1 1 calc R
H23B H 0.1945 0.4787 0.0070 0.200 Uiso 1 1 calc R
H23C H 0.1022 0.4381 0.0073 0.200 Uiso 1 1 calc R
C24 C 0.0483(7) 0.3687(7) -0.1430(7) 0.124(4) Uani 1 1 d .
H24A H 0.0147 0.4158 -0.1715 0.186 Uiso 1 1 calc R
H24B H 0.0157 0.3440 -0.1102 0.186 Uiso 1 1 calc R
H24C H 0.0547 0.3292 -0.1823 0.186 Uiso 1 1 calc R
C25 C 0.1939(9) 0.4382(7) -0.1415(6) 0.127(4) Uani 1 1 d .
H25A H 0.1566 0.4825 -0.1723 0.190 Uiso 1 1 calc R
H25B H 0.2044 0.3985 -0.1788 0.190 Uiso 1 1 calc R
H25C H 0.2519 0.4598 -0.1066 0.190 Uiso 1 1 calc R
C26 C 0.3365(4) 0.3307(4) 0.2439(3) 0.0491(15) Uani 1 1 d .
C27 C 0.3132(4) 0.3942(4) 0.2662(4) 0.0464(14) Uani 1 1 d .
C28 C 0.2815(4) 0.4643(4) 0.2940(4) 0.0480(14) Uani 1 1 d .
C29 C 0.2505(5) 0.5215(4) 0.3205(4) 0.0516(15) Uani 1 1 d .
C30 C 0.1716(5) 0.7307(4) 0.5232(4) 0.0592(18) Uani 1 1 d .
C31 C 0.2426(6) 0.6853(5) 0.5748(5) 0.080(2) Uani 1 1 d .
H31 H 0.2557 0.6334 0.5583 0.096 Uiso 1 1 calc R
C32 C 0.2953(7) 0.7158(7) 0.6513(6) 0.104(3) Uani 1 1 d .
H32 H 0.3437 0.6848 0.6858 0.125 Uiso 1 1 calc R
C33 C 0.2756(8) 0.7919(7) 0.6755(6) 0.101(3) Uani 1 1 d .
H33 H 0.3101 0.8117 0.7273 0.122 Uiso 1 1 calc R
C34 C 0.2067(7) 0.8391(6) 0.6253(5) 0.095(3) Uani 1 1 d .
H34 H 0.1953 0.8916 0.6415 0.114 Uiso 1 1 calc R
C35 C 0.1536(7) 0.8076(5) 0.5494(5) 0.081(2) Uani 1 1 d .
H35 H 0.1050 0.8388 0.5154 0.097 Uiso 1 1 calc R
C36 C 0.0071(5) 0.6342(4) 0.4399(4) 0.0567(17) Uani 1 1 d .
C37 C -0.0119(6) 0.6382(6) 0.5117(5) 0.079(2) Uani 1 1 d .
H37 H 0.0251 0.6697 0.5554 0.095 Uiso 1 1 calc R
C38 C -0.0858(7) 0.5956(7) 0.5192(6) 0.098(3) Uani 1 1 d .
H38 H -0.0976 0.5976 0.5687 0.117 Uiso 1 1 calc R
C39 C -0.1422(6) 0.5503(5) 0.4551(7) 0.088(3) Uani 1 1 d .
H39 H -0.1923 0.5221 0.4610 0.106 Uiso 1 1 calc R
C40 C -0.1248(7) 0.5467(6) 0.3826(7) 0.097(3) Uani 1 1 d .
H40 H -0.1631 0.5169 0.3381 0.117 Uiso 1 1 calc R
C41 C -0.0500(6) 0.5876(5) 0.3770(5) 0.083(2) Uani 1 1 d .
H41 H -0.0369 0.5838 0.3282 0.099 Uiso 1 1 calc R
C42 C 0.0498(5) 0.7726(4) 0.3559(4) 0.0549(17) Uani 1 1 d .
C43 C -0.0280(5) 0.8105(5) 0.3607(5) 0.070(2) Uani 1 1 d .
H43 H -0.0542 0.7920 0.3990 0.084 Uiso 1 1 calc R
C44 C -0.0670(6) 0.8747(5) 0.3102(6) 0.087(3) Uani 1 1 d .
H44 H -0.1197 0.8997 0.3141 0.105 Uiso 1 1 calc R
C45 C -0.0299(8) 0.9022(5) 0.2543(5) 0.090(3) Uani 1 1 d .
H45 H -0.0572 0.9459 0.2197 0.108 Uiso 1 1 calc R
C46 C 0.0481(7) 0.8659(5) 0.2487(5) 0.080(2) Uani 1 1 d .
H46 H 0.0741 0.8851 0.2106 0.096 Uiso 1 1 calc R
C47 C 0.0883(5) 0.8000(4) 0.3002(4) 0.0631(18) Uani 1 1 d .
H47 H 0.1411 0.7750 0.2965 0.076 Uiso 1 1 calc R

loop_
_atom_site_aniso_label
_atom_site_aniso_U_11
_atom_site_aniso_U_22
_atom_site_aniso_U_33
_atom_site_aniso_U_23
_atom_site_aniso_U_13
_atom_site_aniso_U_12
Au1 0.05324(16) 0.04456(14) 0.05060(15) -0.00993(10) 0.01899(12) 0.00248(11)
Au2 0.05956(17) 0.04734(15) 0.04728(15) -0.00503(10) 0.01904(12) 0.00732(11)
P1 0.0593(10) 0.0530(9) 0.0415(8) -0.0027(7) 0.0159(8) 0.0107(8)
N1 0.056(3) 0.049(3) 0.068(4) -0.019(3) 0.022(3) 0.005(3)
C1 0.073(5) 0.058(3) 0.042(3) -0.013(3) 0.024(3) -0.012(4)
C2 0.068(4) 0.057(4) 0.046(4) -0.007(3) 0.013(3) -0.003(3)
C3 0.086(5) 0.066(4) 0.051(4) -0.008(3) 0.017(4) -0.019(4)
C4 0.100(6) 0.087(5) 0.051(4) -0.016(4) 0.019(4) -0.017(5)
C5 0.095(6) 0.077(5) 0.059(4) -0.026(4) 0.031(4) -0.014(5)
C6 0.069(5) 0.061(4) 0.058(4) -0.018(3) 0.024(4) -0.007(4)
C7 0.067(5) 0.058(4) 0.079(5) -0.026(4) 0.035(4) -0.017(4)
C8 0.082(6) 0.071(5) 0.091(6) -0.039(4) 0.036(5) -0.006(5)
C9 0.081(6) 0.073(5) 0.118(7) -0.041(5) 0.041(6) 0.006(5)
C10 0.071(5) 0.062(4) 0.116(7) -0.024(5) 0.024(5) 0.015(4)
C11 0.057(4) 0.052(4) 0.091(5) -0.017(4) 0.030(4) 0.000(3)
C12 0.058(4) 0.049(4) 0.079(5) -0.001(3) 0.019(4) 0.011(3)
C13 0.076(5) 0.058(4) 0.101(6) -0.002(4) 0.027(5) 0.019(4)
C14 0.076(5) 0.071(5) 0.082(6) 0.011(4) 0.017(5) 0.022(4)
C15 0.055(4) 0.068(4) 0.070(4) 0.008(4) 0.022(4) 0.007(4)
C16 0.061(4) 0.055(3) 0.059(4) -0.001(3) 0.019(3) 0.009(3)
C17 0.058(4) 0.045(3) 0.059(4) 0.003(3) 0.019(3) 0.006(3)
C18 0.063(5) 0.081(5) 0.063(4) 0.012(4) 0.018(4) 0.012(4)
C19 0.110(8) 0.221(14) 0.071(6) -0.014(7) -0.008(6) 0.084(9)
C20 0.157(11) 0.140(9) 0.125(9) -0.015(7) 0.101(9) -0.039(9)
C21 0.134(9) 0.087(6) 0.072(6) -0.002(4) 0.005(6) 0.002(6)
C22 0.105(7) 0.077(5) 0.055(4) 0.003(4) 0.009(5) -0.007(5)
C23 0.198(13) 0.094(7) 0.078(6) -0.004(5) 0.005(7) 0.054(8)
C24 0.099(8) 0.125(8) 0.112(8) 0.015(7) -0.012(7) -0.023(7)
C25 0.157(11) 0.106(8) 0.101(8) 0.024(6) 0.023(8) -0.027(8)
C26 0.057(4) 0.045(3) 0.041(3) -0.008(3) 0.011(3) 0.006(3)
C27 0.051(4) 0.048(3) 0.041(3) -0.001(3) 0.016(3) -0.001(3)
C28 0.054(4) 0.046(3) 0.042(3) -0.005(3) 0.014(3) 0.000(3)
C29 0.061(4) 0.046(3) 0.045(3) -0.006(3) 0.013(3) 0.000(3)
C30 0.070(5) 0.064(4) 0.043(3) -0.001(3) 0.017(3) 0.002(4)
C31 0.082(6) 0.088(5) 0.056(4) 0.000(4) 0.005(4) 0.014(5)
C32 0.090(7) 0.129(9) 0.068(5) -0.002(6) -0.006(5) 0.024(6)
C33 0.111(8) 0.125(8) 0.057(5) -0.020(5) 0.014(5) -0.034(7)
C34 0.119(8) 0.090(6) 0.064(5) -0.021(5) 0.013(5) -0.009(6)
C35 0.104(6) 0.074(5) 0.054(4) -0.013(4) 0.014(4) 0.010(5)
C36 0.071(4) 0.050(3) 0.051(4) 0.004(3) 0.022(3) 0.012(3)
C37 0.073(5) 0.111(6) 0.058(4) 0.001(4) 0.030(4) 0.003(5)
C38 0.084(6) 0.141(9) 0.086(6) 0.026(6) 0.054(6) 0.017(6)
C39 0.073(6) 0.080(5) 0.119(8) 0.021(5) 0.041(6) 0.008(5)
C40 0.091(7) 0.096(7) 0.109(7) -0.019(6) 0.040(6) -0.022(6)
C41 0.093(6) 0.090(5) 0.077(5) -0.017(4) 0.045(5) -0.013(5)
C42 0.063(4) 0.054(4) 0.040(3) -0.002(3) 0.008(3) 0.007(3)
C43 0.069(5) 0.074(4) 0.066(4) 0.007(4) 0.022(4) 0.015(4)
C44 0.076(6) 0.081(5) 0.090(6) 0.004(5) 0.009(5) 0.026(5)
C45 0.109(8) 0.073(5) 0.064(5) 0.008(4) -0.002(5) 0.018(5)
C46 0.096(7) 0.082(5) 0.062(5) 0.009(4) 0.026(5) -0.006(5)
C47 0.066(4) 0.068(4) 0.050(4) 0.000(3) 0.012(3) 0.005(4)

loop_
_atom_type_symbol
_atom_type_description
_atom_type_scat_dispersion_real
_atom_type_scat_dispersion_imag
_atom_type_scat_source
H H 0.0000 0.0000 'International Tables Vol C Tables 4.2.6.8 and 6.1.1.4'
N N 0.0061 0.0033 'International Tables Vol C Tables 4.2.6.8 and 6.1.1.4'
Au Au -2.0133 8.8022 'International Tables Vol C Tables 4.2.6.8 and 6.1.1.4'
C C 0.0033 0.0016 'International Tables Vol C Tables 4.2.6.8 and 6.1.1.4'
P P 0.1023 0.0942 'International Tables Vol C Tables 4.2.6.8 and 6.1.1.4'

loop_
_geom_angle_atom_site_label_1
_geom_angle_atom_site_label_2
_geom_angle_atom_site_label_3
_geom_angle
C26 Au1 N1 178.4(2)
C26 Au1 C17 100.6(2)
N1 Au1 C17 81.0(2)
C26 Au1 C1 96.6(2)
N1 Au1 C1 81.9(2)
C17 Au1 C1 162.8(3)
C29 Au2 P1 175.98(19)
C36 P1 C30 106.4(3)
C36 P1 C42 103.6(3)
C30 P1 C42 107.8(3)
C36 P1 Au2 111.8(2)
C30 P1 Au2 113.7(2)
C42 P1 Au2 112.7(2)
C11 N1 C7 125.3(6)
C11 N1 Au1 118.2(5)
C7 N1 Au1 116.4(5)
C2 C1 C6 118.8(6)
C2 C1 Au1 131.2(5)
C6 C1 Au1 109.8(5)
C1 C2 C3 122.0(6)
C1 C2 H2 119.0
C3 C2 H2 119.0
C2 C3 C4 117.6(7)
C2 C3 C22 122.5(7)
C4 C3 C22 119.9(7)
C5 C4 C3 122.0(7)
C5 C4 H4 119.0
C3 C4 H4 119.0
C4 C5 C6 120.5(7)
C4 C5 H5 119.8
C6 C5 H5 119.8
C5 C6 C1 119.0(7)
C5 C6 C7 123.9(7)
C1 C6 C7 117.1(6)
N1 C7 C8 116.7(7)
N1 C7 C6 114.6(6)
C8 C7 C6 128.7(7)
C9 C8 C7 118.8(8)
C9 C8 H8 120.6
C7 C8 H8 120.6
C10 C9 C8 122.4(7)
C10 C9 H9 118.8
C8 C9 H9 118.8
C9 C10 C11 119.3(8)
C9 C10 H10 120.3
C11 C10 H10 120.3
N1 C11 C10 117.5(7)
N1 C11 C12 113.1(6)
C10 C11 C12 129.3(7)
C13 C12 C17 119.3(7)
C13 C12 C11 123.6(6)
C17 C12 C11 117.1(6)
C14 C13 C12 121.2(7)
C14 C13 H13 119.4
C12 C13 H13 119.4
C13 C14 C15 121.3(7)
C13 C14 H14 119.4
C15 C14 H14 119.4
C14 C15 C16 117.3(7)
C14 C15 C18 120.9(6)
C16 C15 C18 121.7(6)
C17 C16 C15 122.6(6)
C17 C16 H16 118.7
C15 C16 H16 118.7
C16 C17 C12 118.3(6)
C16 C17 Au1 131.2(5)
C12 C17 Au1 110.5(5)
C20 C18 C19 109.2(9)
C20 C18 C21 109.1(8)
C19 C18 C21 107.0(8)
C20 C18 C15 107.9(7)
C19 C18 C15 112.0(7)
C21 C18 C15 111.5(6)
C18 C19 H19A 109.5
C18 C19 H19B 109.5
H19A C19 H19B 109.5
C18 C19 H19C 109.5
H19A C19 H19C 109.5
H19B C19 H19C 109.5
C18 C20 H20A 109.5
C18 C20 H20B 109.5
H20A C20 H20B 109.5
C18 C20 H20C 109.5
H20A C20 H20C 109.5
H20B C20 H20C 109.5
C18 C21 H21A 109.5
C18 C21 H21B 109.5
H21A C21 H21B 109.5
C18 C21 H21C 109.5
H21A C21 H21C 109.5
H21B C21 H21C 109.5
C24 C22 C3 111.2(7)
C24 C22 C23 110.1(10)
C3 C22 C23 112.9(7)
C24 C22 C25 108.7(8)
C3 C22 C25 107.5(8)
C23 C22 C25 106.3(9)
C22 C23 H23A 109.5
C22 C23 H23B 109.5
H23A C23 H23B 109.5
C22 C23 H23C 109.5
H23A C23 H23C 109.5
H23B C23 H23C 109.5
C22 C24 H24A 109.5
C22 C24 H24B 109.5
H24A C24 H24B 109.5
C22 C24 H24C 109.5
H24A C24 H24C 109.5
H24B C24 H24C 109.5
C22 C25 H25A 109.5
C22 C25 H25B 109.5
H25A C25 H25B 109.5
C22 C25 H25C 109.5
H25A C25 H25C 109.5
H25B C25 H25C 109.5
C27 C26 Au1 176.3(5)
C26 C27 C28 175.6(7)
C29 C28 C27 175.5(7)
C28 C29 Au2 170.2(6)
C31 C30 C35 118.4(7)
C31 C30 P1 119.0(6)
C35 C30 P1 122.6(6)
C30 C31 C32 120.7(8)
C30 C31 H31 119.6
C32 C31 H31 119.6
C33 C32 C31 119.5(9)
C33 C32 H32 120.3
C31 C32 H32 120.3
C34 C33 C32 121.3(8)
C34 C33 H33 119.4
C32 C33 H33 119.4
C33 C34 C35 118.8(9)
C33 C34 H34 120.6
C35 C34 H34 120.6
C30 C35 C34 121.3(8)
C30 C35 H35 119.4
C34 C35 H35 119.4
C37 C36 C41 117.8(8)
C37 C36 P1 123.3(6)
C41 C36 P1 118.9(6)
C36 C37 C38 119.8(9)
C36 C37 H37 120.1
C38 C37 H37 120.1
C39 C38 C37 121.1(9)
C39 C38 H38 119.4
C37 C38 H38 119.4
C40 C39 C38 119.7(9)
C40 C39 H39 120.2
C38 C39 H39 120.2
C41 C40 C39 118.3(9)
C41 C40 H40 120.8
C39 C40 H40 120.8
C40 C41 C36 123.2(8)
C40 C41 H41 118.4
C36 C41 H41 118.4
C47 C42 C43 119.5(6)
C47 C42 P1 119.3(6)
C43 C42 P1 121.3(6)
C44 C43 C42 120.7(8)
C44 C43 H43 119.6
C42 C43 H43 119.6
C45 C44 C43 120.5(9)
C45 C44 H44 119.7
C43 C44 H44 119.7
C44 C45 C46 119.9(8)
C44 C45 H45 120.0
C46 C45 H45 120.0
C45 C46 C47 119.9(8)
C45 C46 H46 120.1
C47 C46 H46 120.1
C42 C47 C46 119.5(8)
C42 C47 H47 120.2
C46 C47 H47 120.2

loop_
_geom_bond_atom_site_label_1
_geom_bond_atom_site_label_2
_geom_bond_distance
Au1 C26 1.961(6)
Au1 N1 2.001(5)
Au1 C17 2.072(6)
Au1 C1 2.084(6)
Au2 C29 1.993(6)
Au2 P1 2.2759(17)
P1 C36 1.817(8)
P1 C30 1.820(7)
P1 C42 1.823(6)
N1 C11 1.347(9)
N1 C7 1.358(9)
C1 C2 1.363(9)
C1 C6 1.423(9)
C2 C3 1.385(9)
C2 H2 0.9300
C3 C4 1.394(11)
C3 C22 1.523(11)
C4 C5 1.344(11)
C4 H4 0.9300
C5 C6 1.381(10)
C5 H5 0.9300
C6 C7 1.460(10)
C7 C8 1.414(10)
C8 C9 1.375(12)
C8 H8 0.9300
C9 C10 1.355(12)
C9 H9 0.9300
C10 C11 1.400(10)
C10 H10 0.9300
C11 C12 1.463(10)
C12 C13 1.372(10)
C12 C17 1.429(9)
C13 C14 1.371(11)
C13 H13 0.9300
C14 C15 1.392(10)
C14 H14 0.9300
C15 C16 1.405(9)
C15 C18 1.542(10)
C16 C17 1.368(9)
C16 H16 0.9300
C18 C20 1.505(12)
C18 C19 1.527(12)
C18 C21 1.529(11)
C19 H19A 0.9600
C19 H19B 0.9600
C19 H19C 0.9600
C20 H20A 0.9600
C20 H20B 0.9600
C20 H20C 0.9600
C21 H21A 0.9600
C21 H21B 0.9600
C21 H21C 0.9600
C22 C24 1.518(12)
C22 C23 1.524(12)
C22 C25 1.561(14)
C23 H23A 0.9600
C23 H23B 0.9600
C23 H23C 0.9600
C24 H24A 0.9600
C24 H24B 0.9600
C24 H24C 0.9600
C25 H25A 0.9600
C25 H25B 0.9600
C25 H25C 0.9600
C26 C27 1.194(8)
C27 C28 1.383(8)
C28 C29 1.200(8)
C30 C31 1.370(10)
C30 C35 1.384(10)
C31 C32 1.387(11)
C31 H31 0.9300
C32 C33 1.368(14)
C32 H32 0.9300
C33 C34 1.359(13)
C33 H33 0.9300
C34 C35 1.386(11)
C34 H34 0.9300
C35 H35 0.9300
C36 C37 1.364(10)
C36 C41 1.371(10)
C37 C38 1.374(12)
C37 H37 0.9300
C38 C39 1.368(13)
C38 H38 0.9300
C39 C40 1.364(13)
C39 H39 0.9300
C40 C41 1.360(12)
C40 H40 0.9300
C41 H41 0.9300
C42 C47 1.362(10)
C42 C43 1.372(10)
C43 C44 1.361(11)
C43 H43 0.9300
C44 C45 1.349(14)
C44 H44 0.9300
C45 C46 1.369(13)
C45 H45 0.9300
C46 C47 1.393(10)
C46 H46 0.9300
C47 H47 0.9300

loop_
_geom_torsion_atom_site_label_1
_geom_torsion_atom_site_label_2
_geom_torsion_atom_site_label_3
_geom_torsion_atom_site_label_4
_geom_torsion
C17 Au1 N1 C11 1.3(5)
C1 Au1 N1 C11 -178.7(6)
C17 Au1 N1 C7 -179.9(6)
C1 Au1 N1 C7 0.2(5)
C26 Au1 C1 C2 2.7(7)
N1 Au1 C1 C2 -176.9(7)
C17 Au1 C1 C2 -177.0(8)
C26 Au1 C1 C6 176.8(5)
N1 Au1 C1 C6 -2.8(5)
C17 Au1 C1 C6 -2.9(12)
C6 C1 C2 C3 0.5(11)
Au1 C1 C2 C3 174.1(6)
C1 C2 C3 C4 -1.2(12)
C1 C2 C3 C22 -179.4(8)
C2 C3 C4 C5 2.6(13)
C22 C3 C4 C5 -179.2(8)
C3 C4 C5 C6 -3.2(14)
C4 C5 C6 C1 2.4(12)
C4 C5 C6 C7 -178.7(8)
C2 C1 C6 C5 -1.0(11)
Au1 C1 C6 C5 -175.9(6)
C2 C1 C6 C7 179.9(7)
Au1 C1 C6 C7 5.0(8)
C11 N1 C7 C8 -0.9(11)
Au1 N1 C7 C8 -179.6(6)
C11 N1 C7 C6 -178.8(7)
Au1 N1 C7 C6 2.5(8)
C5 C6 C7 N1 175.8(7)
C1 C6 C7 N1 -5.2(10)
C5 C6 C7 C8 -1.7(13)
C1 C6 C7 C8 177.3(8)
N1 C7 C8 C9 0.8(12)
C6 C7 C8 C9 178.3(8)
C7 C8 C9 C10 -0.8(14)
C8 C9 C10 C11 0.8(14)
C7 N1 C11 C10 0.8(11)
Au1 N1 C11 C10 179.5(6)
C7 N1 C11 C12 178.2(7)
Au1 N1 C11 C12 -3.1(8)
C9 C10 C11 N1 -0.7(12)
C9 C10 C11 C12 -177.6(8)
N1 C11 C12 C13 -176.2(7)
C10 C11 C12 C13 0.8(14)
N1 C11 C12 C17 3.8(10)
C10 C11 C12 C17 -179.2(8)
C17 C12 C13 C14 1.1(13)
C11 C12 C13 C14 -178.8(8)
C12 C13 C14 C15 -0.6(14)
C13 C14 C15 C16 -0.1(12)
C13 C14 C15 C18 176.3(8)
C14 C15 C16 C17 0.2(11)
C18 C15 C16 C17 -176.2(7)
C15 C16 C17 C12 0.4(11)
C15 C16 C17 Au1 -177.6(6)
C13 C12 C17 C16 -1.0(11)
C11 C12 C17 C16 179.0(7)
C13 C12 C17 Au1 177.4(6)
C11 C12 C17 Au1 -2.7(8)
C26 Au1 C17 C16 -0.7(7)
N1 Au1 C17 C16 178.9(7)
C1 Au1 C17 C16 179.0(8)
C26 Au1 C17 C12 -178.8(5)
N1 Au1 C17 C12 0.8(5)
C1 Au1 C17 C12 0.9(12)
C14 C15 C18 C20 -88.7(10)
C16 C15 C18 C20 87.6(9)
C14 C15 C18 C19 31.6(12)
C16 C15 C18 C19 -152.1(9)
C14 C15 C18 C21 151.5(8)
C16 C15 C18 C21 -32.2(11)
C2 C3 C22 C24 -124.2(9)
C4 C3 C22 C24 57.6(12)
C2 C3 C22 C23 0.0(13)
C4 C3 C22 C23 -178.1(10)
C2 C3 C22 C25 116.9(9)
C4 C3 C22 C25 -61.2(10)
C36 P1 C30 C31 91.9(7)
C42 P1 C30 C31 -157.4(7)
Au2 P1 C30 C31 -31.6(7)
C36 P1 C30 C35 -87.3(7)
C42 P1 C30 C35 23.4(8)
Au2 P1 C30 C35 149.2(6)
C35 C30 C31 C32 -0.1(13)
P1 C30 C31 C32 -179.3(8)
C30 C31 C32 C33 0.4(16)
C31 C32 C33 C34 -1.5(17)
C32 C33 C34 C35 2.4(16)
C31 C30 C35 C34 1.0(13)
P1 C30 C35 C34 -179.8(7)
C33 C34 C35 C30 -2.2(15)
C30 P1 C36 C37 7.3(7)
C42 P1 C36 C37 -106.3(6)
Au2 P1 C36 C37 132.1(6)
C30 P1 C36 C41 -172.7(6)
C42 P1 C36 C41 73.7(6)
Au2 P1 C36 C41 -48.0(6)
C41 C36 C37 C38 0.6(12)
P1 C36 C37 C38 -179.4(7)
C36 C37 C38 C39 -1.4(14)
C37 C38 C39 C40 0.5(15)
C38 C39 C40 C41 1.1(15)
C39 C40 C41 C36 -1.9(15)
C37 C36 C41 C40 1.0(13)
P1 C36 C41 C40 -178.9(8)
C36 P1 C42 C47 -147.9(5)
C30 P1 C42 C47 99.6(6)
Au2 P1 C42 C47 -26.8(6)
C36 P1 C42 C43 33.2(6)
C30 P1 C42 C43 -79.4(6)
Au2 P1 C42 C43 154.3(5)
C47 C42 C43 C44 0.4(11)
P1 C42 C43 C44 179.3(6)
C42 C43 C44 C45 0.0(13)
C43 C44 C45 C46 -0.5(14)
C44 C45 C46 C47 0.6(13)
C43 C42 C47 C46 -0.3(10)
P1 C42 C47 C46 -179.2(6)
C45 C46 C47 C42 -0.2(12)
